data_4500317
loop_
_publ_author_name
'Chandrasekhar, Vadapalli'
'Senapati, Tapas'
'Dey, Atanu'
'Hossain, Sakiat'
'Gopal, Kandasamy'

_publ_section_title
;
 Carbophosphazene-Based Multisite Coordination Ligands: Metalation Studies
 on the Pyridyloxy Carbophosphazene, [NC(NMe2)]2[NP(p-OC5H4N)2]
;
_journal_issue 5
_journal_name_full 'Crystal Growth &amp; Design'
_journal_page_first 1512
_journal_paper_doi 10.1021/cg1014169
_journal_volume 11
_journal_year 2011
_chemical_formula_moiety 'C32 H40 Cl2 Co N14 O4 P2'
_chemical_formula_sum 'C32 H40 Cl2 Co N14 O4 P2'
_chemical_formula_weight 876.55
_chemical_name_systematic
; 
 ? 
;
_space_group_IT_number 14
_symmetry_cell_setting monoclinic
_symmetry_space_group_name_Hall '-P 2ybc'
_symmetry_space_group_name_H-M 'P 1 21/c 1'
_atom_sites_solution_hydrogens geom
_atom_sites_solution_primary direct
_atom_sites_solution_secondary difmap
_audit_creation_method SHELXL-97
_cell_angle_alpha 90.00
_cell_angle_beta 96.936(8)
_cell_angle_gamma 90.00
_cell_formula_units_Z 4
_cell_length_a 17.462(7)
_cell_length_b 20.228(9)
_cell_length_c 11.371(5)
_cell_measurement_reflns_used 2501
_cell_measurement_temperature 273(2)
_cell_measurement_theta_max 23.83
_cell_measurement_theta_min 2.26
_cell_volume 3987(3)
_computing_cell_refinement 'Bruker SMART'
_computing_data_collection 'Bruker SMART'
_computing_data_reduction 'Bruker SAINT'
_computing_molecular_graphics 'Bruker SHELXTL'
_computing_publication_material 'Bruker SHELXTL'
_computing_structure_refinement 'Bruker SHELXTL'
_computing_structure_solution 'Bruker SHELXTL'
_diffrn_ambient_temperature 273(2)
_diffrn_measured_fraction_theta_full 0.988
_diffrn_measured_fraction_theta_max 0.988
_diffrn_measurement_device_type 'CCD area detector'
_diffrn_measurement_method 'phi and omega scans'
_diffrn_radiation_monochromator graphite
_diffrn_radiation_source 'fine-focus sealed tube'
_diffrn_radiation_type MoK\a
_diffrn_radiation_wavelength 0.71073
_diffrn_reflns_av_R_equivalents 0.0707
_diffrn_reflns_av_sigmaI/netI 0.0954
_diffrn_reflns_limit_h_max 18
_diffrn_reflns_limit_h_min -21
_diffrn_reflns_limit_k_max 22
_diffrn_reflns_limit_k_min -25
_diffrn_reflns_limit_l_max 11
_diffrn_reflns_limit_l_min -14
_diffrn_reflns_number 22559
_diffrn_reflns_theta_full 26.50
_diffrn_reflns_theta_max 26.50
_diffrn_reflns_theta_min 2.33
_exptl_absorpt_coefficient_mu 0.701
_exptl_absorpt_correction_T_max 1
_exptl_absorpt_correction_T_min 0.476340
_exptl_absorpt_correction_type empirical
_exptl_absorpt_process_details sadabs
_exptl_crystal_colour blue
_exptl_crystal_density_diffrn 1.460
_exptl_crystal_density_method 'not measured'
_exptl_crystal_description block
_exptl_crystal_F_000 1812
_exptl_crystal_size_max 0.12
_exptl_crystal_size_mid 0.09
_exptl_crystal_size_min 0.07
_refine_diff_density_max 0.467
_refine_diff_density_min -0.301
_refine_diff_density_rms 0.070
_refine_ls_extinction_method none
_refine_ls_goodness_of_fit_ref 0.907
_refine_ls_hydrogen_treatment constr
_refine_ls_matrix_type full
_refine_ls_number_parameters 504
_refine_ls_number_reflns 8179
_refine_ls_number_restraints 0
_refine_ls_restrained_S_all 0.907
_refine_ls_R_factor_all 0.1391
_refine_ls_R_factor_gt 0.0549
_refine_ls_shift/su_max 0.001
_refine_ls_shift/su_mean 0.000
_refine_ls_structure_factor_coef Fsqd
_refine_ls_weighting_details 'calc w=1/[\s^2^(Fo^2^)+(0.0606P)^2^+0.0000P] where P=(Fo^2^+2Fc^2^)/3'
_refine_ls_weighting_scheme calc
_refine_ls_wR_factor_gt 0.1132
_refine_ls_wR_factor_ref 0.1449
_reflns_number_gt 3764
_reflns_number_total 8179
_reflns_threshold_expression >2sigma(I)
_cod_data_source_file cg1014169_si_002.cif
_cod_data_source_block Compound_6
_cod_depositor_comments
;
The following automatic conversions were performed:

'_symmetry_cell_setting' value 'Monoclinic' changed to 'monoclinic'
according to /home/saulius/struct/CIF-dictionaries/cif_core.dic
dictionary named 'cif_core.dic' version 2.4.1 from 2010-06-29.

Automatic conversion script
Id: cif_fix_values 1715 2011-07-08 13:25:40Z adriana 
;
_cod_original_sg_symbol_H-M 'P2(1)/c  '
_cod_database_code 4500317

loop_
_symmetry_equiv_pos_as_xyz
'x, y, z'
'-x, y+1/2, -z+1/2'
'-x, -y, -z'
'x, -y-1/2, z-1/2'

loop_
_atom_site_label
_atom_site_type_symbol
_atom_site_fract_x
_atom_site_fract_y
_atom_site_fract_z
_atom_site_U_iso_or_equiv
_atom_site_adp_type
_atom_site_occupancy
_atom_site_symmetry_multiplicity
_atom_site_calc_flag
_atom_site_refinement_flags
C1 C 0.5540(2) 0.2441(2) 1.0209(4) 0.0531(11) Uani 1 1 d .
C2 C 0.6134(2) 0.1531(3) 0.9491(4) 0.0557(12) Uani 1 1 d .
C3 C 0.5047(3) 0.3411(2) 1.1151(5) 0.0848(17) Uani 1 1 d .
H3A H 0.4520 0.3348 1.0816 0.127 Uiso 1 1 calc R
H3B H 0.5157 0.3876 1.1218 0.127 Uiso 1 1 calc R
H3C H 0.5126 0.3212 1.1923 0.127 Uiso 1 1 calc R
C4 C 0.6125(3) 0.3517(3) 0.9902(5) 0.0890(18) Uani 1 1 d .
H4A H 0.6382 0.3265 0.9351 0.133 Uiso 1 1 calc R
H4B H 0.6497 0.3671 1.0534 0.133 Uiso 1 1 calc R
H4C H 0.5870 0.3889 0.9503 0.133 Uiso 1 1 calc R
C5 C 0.7141(3) 0.1785(3) 0.8257(5) 0.0936(19) Uani 1 1 d .
H5A H 0.6836 0.1989 0.7597 0.140 Uiso 1 1 calc R
H5B H 0.7566 0.1553 0.7982 0.140 Uiso 1 1 calc R
H5C H 0.7336 0.2118 0.8816 0.140 Uiso 1 1 calc R
C6 C 0.6802(3) 0.0626(3) 0.8626(5) 0.0879(18) Uani 1 1 d .
H6A H 0.6387 0.0372 0.8878 0.132 Uiso 1 1 calc R
H6B H 0.7280 0.0495 0.9071 0.132 Uiso 1 1 calc R
H6C H 0.6827 0.0551 0.7798 0.132 Uiso 1 1 calc R
C7 C 0.3893(2) 0.1035(2) 0.9054(4) 0.0450(10) Uani 1 1 d .
C8 C 0.3450(3) 0.1562(2) 0.8721(5) 0.0759(16) Uani 1 1 d .
H8 H 0.3407 0.1914 0.9235 0.091 Uiso 1 1 calc R
C9 C 0.3060(3) 0.1562(2) 0.7582(5) 0.0750(15) Uani 1 1 d .
H9 H 0.2773 0.1936 0.7340 0.090 Uiso 1 1 calc R
C10 C 0.3515(3) 0.0558(2) 0.7199(4) 0.0555(12) Uani 1 1 d .
H10 H 0.3544 0.0203 0.6685 0.067 Uiso 1 1 calc R
C11 C 0.3933(3) 0.0519(2) 0.8289(4) 0.0542(12) Uani 1 1 d .
H11 H 0.4238 0.0151 0.8506 0.065 Uiso 1 1 calc R
C12 C 0.3455(3) 0.1552(2) 0.3388(4) 0.0720(15) Uani 1 1 d .
H12 H 0.3125 0.1913 0.3389 0.086 Uiso 1 1 calc R
C13 C 0.4029(3) 0.1581(2) 0.2661(4) 0.0741(16) Uani 1 1 d .
H13 H 0.4080 0.1947 0.2183 0.089 Uiso 1 1 calc R
C14 C 0.4524(2) 0.1057(2) 0.2661(4) 0.0466(11) Uani 1 1 d .
C15 C 0.4424(2) 0.0528(2) 0.3374(4) 0.0573(12) Uani 1 1 d .
H15 H 0.4752 0.0165 0.3391 0.069 Uiso 1 1 calc R
C16 C 0.3829(2) 0.0543(2) 0.4067(4) 0.0545(12) Uani 1 1 d .
H16 H 0.3766 0.0181 0.4548 0.065 Uiso 1 1 calc R
C17 C 0.1105(3) 0.1558(2) 0.6720(4) 0.0601(13) Uani 1 1 d .
H17 H 0.1401 0.1938 0.6698 0.072 Uiso 1 1 calc R
C18 C 0.0538(3) 0.1550(2) 0.7468(4) 0.0636(13) Uani 1 1 d .
H18 H 0.0456 0.1915 0.7935 0.076 Uiso 1 1 calc R
C19 C 0.0099(2) 0.0991(2) 0.7505(3) 0.0468(11) Uani 1 1 d .
C20 C 0.0217(2) 0.0475(2) 0.6766(4) 0.0562(12) Uani 1 1 d .
H20 H -0.0086 0.0097 0.6749 0.067 Uiso 1 1 calc R
C21 C 0.0797(2) 0.0530(2) 0.6047(4) 0.0545(12) Uani 1 1 d .
H21 H 0.0872 0.0179 0.5546 0.065 Uiso 1 1 calc R
C22 C 0.1081(3) 0.1504(2) 0.2998(4) 0.0630(13) Uani 1 1 d .
H22 H 0.0989 0.1834 0.3531 0.076 Uiso 1 1 calc R
C23 C 0.0664(3) 0.1517(2) 0.1909(4) 0.0664(14) Uani 1 1 d .
H23 H 0.0291 0.1840 0.1718 0.080 Uiso 1 1 calc R
C24 C 0.0807(2) 0.1044(2) 0.1098(4) 0.0456(10) Uani 1 1 d .
C25 C 0.1331(3) 0.0568(2) 0.1438(4) 0.0575(13) Uani 1 1 d .
H25 H 0.1428 0.0233 0.0917 0.069 Uiso 1 1 calc R
C26 C 0.1714(3) 0.0585(2) 0.2553(4) 0.0617(13) Uani 1 1 d .
H26 H 0.2070 0.0252 0.2770 0.074 Uiso 1 1 calc R
C27 C -0.1458(2) 0.1263(2) 0.0849(4) 0.0483(11) Uani 1 1 d .
C28 C -0.1037(2) 0.2253(2) 0.0156(4) 0.0476(11) Uani 1 1 d .
C29 C -0.1973(3) 0.0239(3) 0.1591(4) 0.0804(16) Uani 1 1 d .
H29A H -0.2394 0.0079 0.1044 0.121 Uiso 1 1 calc R
H29B H -0.2050 0.0113 0.2382 0.121 Uiso 1 1 calc R
H29C H -0.1498 0.0052 0.1397 0.121 Uiso 1 1 calc R
C30 C -0.2489(3) 0.1328(3) 0.2124(4) 0.0803(16) Uani 1 1 d .
H30A H -0.2465 0.1178 0.2929 0.121 Uiso 1 1 calc R
H30B H -0.3000 0.1260 0.1728 0.121 Uiso 1 1 calc R
H30C H -0.2365 0.1790 0.2115 0.121 Uiso 1 1 calc R
C31 C -0.1661(3) 0.3230(2) 0.0859(5) 0.0785(16) Uani 1 1 d .
H31A H -0.2125 0.2973 0.0841 0.118 Uiso 1 1 calc R
H31B H -0.1787 0.3666 0.0564 0.118 Uiso 1 1 calc R
H31C H -0.1415 0.3258 0.1659 0.118 Uiso 1 1 calc R
C32 C -0.0719(3) 0.3324(2) -0.0626(4) 0.0672(14) Uani 1 1 d .
H32A H -0.0181 0.3323 -0.0327 0.101 Uiso 1 1 calc R
H32B H -0.0914 0.3767 -0.0619 0.101 Uiso 1 1 calc R
H32C H -0.0785 0.3157 -0.1422 0.101 Uiso 1 1 calc R
N1 N 0.57169(19) 0.10585(17) 0.9987(3) 0.0515(9) Uani 1 1 d .
N2 N 0.49792(18) 0.21075(16) 1.0673(3) 0.0497(9) Uani 1 1 d .
N3 N 0.6082(2) 0.2189(2) 0.9594(3) 0.0581(10) Uani 1 1 d .
N4 N 0.6668(2) 0.1322(2) 0.8824(3) 0.0688(11) Uani 1 1 d .
N5 N 0.5560(2) 0.3102(2) 1.0385(4) 0.0658(11) Uani 1 1 d .
N6 N 0.30656(19) 0.10688(17) 0.6813(3) 0.0481(9) Uani 1 1 d .
N7 N 0.3339(2) 0.10478(16) 0.4087(3) 0.0489(9) Uani 1 1 d .
N8 N 0.12540(19) 0.10551(17) 0.6029(3) 0.0473(9) Uani 1 1 d .
N9 N 0.16131(19) 0.10500(17) 0.3359(3) 0.0476(9) Uani 1 1 d .
N10 N -0.05063(18) 0.20113(16) -0.0500(3) 0.0462(9) Uani 1 1 d .
N11 N -0.10157(19) 0.08604(16) 0.0244(3) 0.0509(9) Uani 1 1 d .
N12 N -0.14824(19) 0.19214(18) 0.0847(3) 0.0498(9) Uani 1 1 d .
N13 N -0.1135(2) 0.29105(18) 0.0111(3) 0.0583(10) Uani 1 1 d .
N14 N -0.1935(2) 0.0955(2) 0.1514(3) 0.0602(11) Uani 1 1 d .
O1 O 0.42514(15) 0.09822(13) 1.0206(2) 0.0518(7) Uani 1 1 d .
O2 O -0.04734(15) 0.09216(13) 0.8242(2) 0.0489(7) Uani 1 1 d .
O3 O 0.51217(15) 0.10267(13) 0.1954(2) 0.0490(7) Uani 1 1 d .
O4 O 0.04408(16) 0.10067(13) -0.0045(2) 0.0532(8) Uani 1 1 d .
P1 P 0.50495(6) 0.13311(6) 1.06489(10) 0.0454(3) Uani 1 1 d .
P2 P -0.04240(6) 0.12335(6) -0.04592(10) 0.0458(3) Uani 1 1 d .
Cl1 Cl 0.23296(6) -0.01353(5) 0.50902(10) 0.0523(3) Uani 1 1 d .
Cl2 Cl 0.22919(6) 0.22586(5) 0.50766(10) 0.0583(3) Uani 1 1 d .
Co01 Co 0.23130(3) 0.10653(2) 0.50841(5) 0.04195(18) Uani 1 1 d .

loop_
_atom_site_aniso_label
_atom_site_aniso_U_11
_atom_site_aniso_U_22
_atom_site_aniso_U_33
_atom_site_aniso_U_23
_atom_site_aniso_U_13
_atom_site_aniso_U_12
C1 0.046(3) 0.059(3) 0.053(3) 0.010(2) 0.001(2) -0.003(2)
C2 0.040(3) 0.088(4) 0.041(3) -0.006(2) 0.012(2) 0.006(2)
C3 0.090(4) 0.061(3) 0.104(5) -0.006(3) 0.013(4) 0.015(3)
C4 0.067(4) 0.074(4) 0.124(5) 0.030(3) 0.003(3) -0.017(3)
C5 0.068(4) 0.146(6) 0.074(4) 0.005(4) 0.043(3) -0.020(3)
C6 0.075(4) 0.125(5) 0.069(4) -0.024(3) 0.032(3) 0.012(3)
C7 0.037(2) 0.057(3) 0.042(3) -0.001(2) 0.013(2) -0.002(2)
C8 0.091(4) 0.064(3) 0.069(4) -0.021(3) -0.006(3) 0.027(3)
C9 0.091(4) 0.056(3) 0.073(4) -0.014(3) -0.009(3) 0.029(3)
C10 0.061(3) 0.052(3) 0.057(3) -0.007(2) 0.020(3) 0.007(2)
C11 0.058(3) 0.049(3) 0.057(3) 0.003(2) 0.011(3) 0.012(2)
C12 0.083(4) 0.054(3) 0.090(4) 0.012(3) 0.053(3) 0.018(3)
C13 0.095(4) 0.053(3) 0.087(4) 0.021(3) 0.062(3) 0.014(3)
C14 0.048(3) 0.054(3) 0.041(3) -0.003(2) 0.019(2) -0.001(2)
C15 0.057(3) 0.052(3) 0.068(3) 0.010(2) 0.028(3) 0.010(2)
C16 0.057(3) 0.051(3) 0.061(3) 0.014(2) 0.028(2) 0.005(2)
C17 0.072(3) 0.048(3) 0.066(3) -0.008(2) 0.034(3) -0.009(2)
C18 0.080(3) 0.053(3) 0.066(3) -0.017(2) 0.042(3) -0.011(3)
C19 0.048(3) 0.058(3) 0.037(2) -0.002(2) 0.018(2) 0.002(2)
C20 0.057(3) 0.054(3) 0.062(3) -0.012(2) 0.025(2) -0.009(2)
C21 0.054(3) 0.056(3) 0.058(3) -0.013(2) 0.025(2) -0.007(2)
C22 0.067(3) 0.068(3) 0.053(3) -0.017(3) 0.006(3) 0.021(3)
C23 0.071(3) 0.070(3) 0.056(3) -0.013(3) 0.001(3) 0.028(3)
C24 0.042(3) 0.059(3) 0.039(3) -0.005(2) 0.015(2) 0.006(2)
C25 0.067(3) 0.061(3) 0.046(3) -0.014(2) 0.012(3) 0.018(2)
C26 0.075(3) 0.058(3) 0.053(3) -0.008(2) 0.011(3) 0.020(2)
C27 0.045(3) 0.065(3) 0.037(3) 0.002(2) 0.012(2) 0.001(2)
C28 0.040(3) 0.056(3) 0.047(3) -0.003(2) 0.007(2) 0.004(2)
C29 0.090(4) 0.088(4) 0.068(4) 0.016(3) 0.032(3) -0.012(3)
C30 0.057(3) 0.125(5) 0.066(3) 0.005(3) 0.035(3) 0.008(3)
C31 0.070(3) 0.069(3) 0.101(4) -0.016(3) 0.032(3) 0.015(3)
C32 0.066(3) 0.062(3) 0.075(4) 0.008(3) 0.014(3) 0.001(2)
N1 0.052(2) 0.058(2) 0.049(2) 0.0047(18) 0.0259(19) 0.0040(18)
N2 0.045(2) 0.053(2) 0.055(2) -0.0014(17) 0.0225(19) -0.0004(17)
N3 0.054(2) 0.064(3) 0.060(3) 0.008(2) 0.021(2) -0.001(2)
N4 0.058(3) 0.097(3) 0.058(3) -0.002(2) 0.033(2) 0.002(2)
N5 0.064(3) 0.057(3) 0.078(3) 0.008(2) 0.013(2) -0.005(2)
N6 0.052(2) 0.044(2) 0.050(2) -0.0045(18) 0.0152(18) -0.0003(18)
N7 0.056(2) 0.042(2) 0.053(2) 0.0056(18) 0.0215(19) 0.0006(18)
N8 0.054(2) 0.050(2) 0.041(2) -0.0027(17) 0.0202(18) -0.0012(18)
N9 0.048(2) 0.053(2) 0.044(2) -0.0033(18) 0.0148(17) 0.0086(18)
N10 0.040(2) 0.056(2) 0.047(2) -0.0036(17) 0.0211(17) 0.0004(16)
N11 0.058(2) 0.050(2) 0.049(2) 0.0012(17) 0.0251(19) -0.0005(17)
N12 0.046(2) 0.060(3) 0.047(2) 0.0034(18) 0.0222(18) 0.0068(18)
N13 0.057(2) 0.054(3) 0.068(3) 0.001(2) 0.022(2) 0.0062(18)
N14 0.059(3) 0.078(3) 0.048(2) 0.009(2) 0.027(2) -0.001(2)
O1 0.0484(18) 0.0632(19) 0.0458(19) -0.0003(15) 0.0138(15) -0.0082(14)
O2 0.0474(17) 0.0631(19) 0.0396(17) -0.0078(14) 0.0186(14) -0.0056(14)
O3 0.0461(17) 0.0621(19) 0.0420(17) 0.0039(14) 0.0187(14) 0.0039(14)
O4 0.0491(18) 0.071(2) 0.0413(18) -0.0071(15) 0.0134(15) 0.0130(15)
P1 0.0416(7) 0.0547(7) 0.0428(7) 0.0001(5) 0.0169(6) 0.0007(5)
P2 0.0448(7) 0.0556(7) 0.0403(7) -0.0019(5) 0.0183(6) 0.0035(5)
Cl1 0.0604(7) 0.0417(6) 0.0585(7) -0.0011(5) 0.0224(6) -0.0027(5)
Cl2 0.0717(8) 0.0444(6) 0.0648(7) 0.0012(6) 0.0326(6) -0.0021(5)
Co01 0.0458(3) 0.0416(3) 0.0418(3) -0.0005(3) 0.0186(3) -0.0004(3)

loop_
_atom_type_symbol
_atom_type_description
_atom_type_scat_dispersion_real
_atom_type_scat_dispersion_imag
_atom_type_scat_source
C C 0.0033 0.0016 'International Tables Vol C Tables 4.2.6.8 and 6.1.1.4'
H H 0.0000 0.0000 'International Tables Vol C Tables 4.2.6.8 and 6.1.1.4'
N N 0.0061 0.0033 'International Tables Vol C Tables 4.2.6.8 and 6.1.1.4'
O O 0.0106 0.0060 'International Tables Vol C Tables 4.2.6.8 and 6.1.1.4'
P P 0.1023 0.0942 'International Tables Vol C Tables 4.2.6.8 and 6.1.1.4'
Cl Cl 0.1484 0.1585 'International Tables Vol C Tables 4.2.6.8 and 6.1.1.4'
Co Co 0.3494 0.9721 'International Tables Vol C Tables 4.2.6.8 and 6.1.1.4'

loop_
_geom_angle_atom_site_label_1
_geom_angle_atom_site_label_2
_geom_angle_atom_site_label_3
_geom_angle
_geom_angle_site_symmetry_3
N3 C1 N2 127.2(4) .
N3 C1 N5 116.4(4) .
N2 C1 N5 116.4(4) .
N3 C2 N4 114.9(4) .
N3 C2 N1 128.0(4) .
N4 C2 N1 117.1(4) .
C8 C7 C11 119.9(4) .
C8 C7 O1 120.4(4) .
C11 C7 O1 119.4(4) .
C7 C8 C9 117.6(4) .
N6 C9 C8 125.0(4) .
N6 C10 C11 124.8(4) .
C10 C11 C7 118.1(4) .
N7 C12 C13 124.7(4) .
C14 C13 C12 118.3(4) .
C15 C14 C13 118.8(4) .
C15 C14 O3 117.7(4) .
C13 C14 O3 123.5(4) .
C14 C15 C16 118.7(4) .
N7 C16 C15 123.9(4) .
N8 C17 C18 124.2(4) .
C19 C18 C17 118.3(4) .
C18 C19 C20 118.9(4) .
C18 C19 O2 123.3(4) .
C20 C19 O2 117.7(4) .
C19 C20 C21 118.5(4) .
N8 C21 C20 123.9(4) .
N9 C22 C23 124.8(4) .
C22 C23 C24 118.5(4) .
C25 C24 C23 118.4(4) .
C25 C24 O4 116.8(4) .
C23 C24 O4 124.8(4) .
C24 C25 C26 119.2(4) .
N9 C26 C25 124.3(4) .
N12 C27 N14 116.2(4) .
N12 C27 N11 128.0(4) .
N14 C27 N11 115.8(4) .
N13 C28 N12 115.9(4) .
N13 C28 N10 115.5(4) .
N12 C28 N10 128.7(4) .
C2 N1 P1 114.7(3) .
C1 N2 P1 115.5(3) .
C2 N3 C1 118.7(4) .
C2 N4 C6 122.0(4) .
C2 N4 C5 121.4(5) .
C6 N4 C5 116.5(4) .
C1 N5 C4 121.5(4) .
C1 N5 C3 120.2(4) .
C4 N5 C3 118.2(4) .
C9 N6 C10 114.5(4) .
C9 N6 Co01 122.2(3) .
C10 N6 Co01 123.1(3) .
C12 N7 C16 115.7(4) .
C12 N7 Co01 118.9(3) .
C16 N7 Co01 125.2(3) .
C17 N8 C21 116.1(3) .
C17 N8 Co01 120.4(3) .
C21 N8 Co01 123.0(3) .
C22 N9 C26 114.6(4) .
C22 N9 Co01 124.1(3) .
C26 N9 Co01 121.3(3) .
C28 N10 P2 114.2(3) .
C27 N11 P2 114.6(3) .
C27 N12 C28 118.5(3) .
C28 N13 C32 121.8(4) .
C28 N13 C31 119.8(4) .
C32 N13 C31 118.3(4) .
C27 N14 C29 122.1(4) .
C27 N14 C30 121.2(4) .
C29 N14 C30 116.6(4) .
C7 O1 P1 122.9(2) .
C19 O2 P2 123.7(2) 1_556
C14 O3 P1 122.5(3) 1_554
C24 O4 P2 125.2(2) .
N1 P1 N2 115.10(18) .
N1 P1 O1 111.55(18) .
N2 P1 O1 112.40(17) .
N1 P1 O3 109.36(17) 1_556
N2 P1 O3 111.46(17) 1_556
O1 P1 O3 95.23(15) 1_556
N11 P2 N10 115.44(17) .
N11 P2 O4 111.65(18) .
N10 P2 O4 112.01(17) .
N11 P2 O2 108.34(17) 1_554
N10 P2 O2 111.78(16) 1_554
O4 P2 O2 95.89(15) 1_554
N9 Co01 N6 177.86(12) .
N9 Co01 N7 86.57(13) .
N6 Co01 N7 91.38(13) .
N9 Co01 N8 91.48(13) .
N6 Co01 N8 90.56(12) .
N7 Co01 N8 177.59(13) .
N9 Co01 Cl2 90.25(10) .
N6 Co01 Cl2 90.41(9) .
N7 Co01 Cl2 91.54(9) .
N8 Co01 Cl2 89.88(9) .
N9 Co01 Cl1 89.63(9) .
N6 Co01 Cl1 89.71(9) .
N7 Co01 Cl1 88.60(9) .
N8 Co01 Cl1 89.98(9) .
Cl2 Co01 Cl1 179.81(5) .

loop_
_geom_bond_atom_site_label_1
_geom_bond_atom_site_label_2
_geom_bond_distance
_geom_bond_site_symmetry_2
C1 N3 1.343(5) .
C1 N2 1.348(5) .
C1 N5 1.353(5) .
C2 N3 1.340(6) .
C2 N4 1.341(5) .
C2 N1 1.364(5) .
C3 N5 1.464(6) .
C4 N5 1.452(6) .
C5 N4 1.450(6) .
C6 N4 1.448(6) .
C7 C8 1.345(6) .
C7 C11 1.367(5) .
C7 O1 1.386(5) .
C8 C9 1.389(6) .
C9 N6 1.328(5) .
C10 N6 1.339(5) .
C10 C11 1.363(6) .
C12 N7 1.324(5) .
C12 C13 1.375(6) .
C13 C14 1.367(6) .
C14 C15 1.366(5) .
C14 O3 1.394(4) .
C15 C16 1.378(5) .
C16 N7 1.334(5) .
C17 N8 1.330(5) .
C17 C18 1.381(5) .
C18 C19 1.368(6) .
C19 C20 1.371(5) .
C19 O2 1.387(4) .
C20 C21 1.379(5) .
C21 N8 1.331(5) .
C22 N9 1.334(5) .
C22 C23 1.358(6) .
C23 C24 1.372(5) .
C24 C25 1.353(6) .
C24 O4 1.380(5) .
C25 C26 1.361(6) .
C26 N9 1.339(5) .
C27 N12 1.333(5) .
C27 N14 1.343(5) .
C27 N11 1.364(5) .
C28 N13 1.342(5) .
C28 N12 1.348(5) .
C28 N10 1.350(5) .
C29 N14 1.453(6) .
C30 N14 1.465(5) .
C31 N13 1.474(5) .
C32 N13 1.441(5) .
N1 P1 1.562(3) .
N2 P1 1.576(3) .
N6 Co01 2.229(4) .
N7 Co01 2.233(3) .
N8 Co01 2.248(3) .
N9 Co01 2.183(4) .
N10 P2 1.580(3) .
N11 P2 1.573(3) .
O1 P1 1.589(3) .
O2 P2 1.599(3) 1_556
O3 P1 1.598(3) 1_554
O4 P2 1.594(3) .
P1 O3 1.598(3) 1_556
P2 O2 1.599(3) 1_554
Cl1 Co01 2.4287(15) .
Cl2 Co01 2.4139(16) .
